data_7157758
loop_
_publ_author_name
'Smith, Jennifer'
'Kacmaz, Aysecik'
'Wang, Chao'
'Villa-Marcos, Barbara'
'Xiao, Jianliang'

_publ_section_title
;
 Chiral cyclometalated iridium complexes for asymmetric reduction
 reactions.
;
_journal_issue 1
_journal_name_full 'Organic &amp; biomolecular chemistry'
_journal_page_first 279
_journal_page_last 284
_journal_paper_doi 10.1039/d0ob02049d
_journal_volume 19
_journal_year 2021
_chemical_absolute_configuration ad
_chemical_formula_sum 'C31 H31 Cl Ir N O'
_chemical_formula_weight 661.22
_chemical_name_common 'Chiral Iridicyle 2'
_chemical_name_systematic 'Chiral Iridicyle 2'
_space_group_IT_number 19
_space_group_name_Hall 'P 2ac 2ab'
_space_group_name_H-M_alt 'P 21 21 21'
_symmetry_cell_setting orthorhombic
_symmetry_space_group_name_H-M 'P 21 21 21'
_atom_sites_solution_hydrogens geom
_atom_sites_solution_primary direct
_atom_sites_solution_secondary difmap
_audit_creation_method SHELXL-97
_audit_update_record
;
2020-09-10 deposited with the CCDC.	2020-11-23 downloaded from the CCDC.
;
_cell_angle_alpha 90.00
_cell_angle_beta 90.00
_cell_angle_gamma 90.00
_cell_formula_units_Z 4
_cell_length_a 7.7357(5)
_cell_length_b 14.3256(9)
_cell_length_c 22.7397(14)
_cell_measurement_reflns_used 6938
_cell_measurement_temperature 100(2)
_cell_measurement_theta_max 31.85
_cell_measurement_theta_min 2.29
_cell_volume 2520.0(3)
_computing_cell_refinement 'SAINT v6.45a (Bruker, 2005)'
_computing_data_collection 'SMART v.5.632 (Bruker, 2005)'
_computing_data_reduction 'SAINT v6.45a (Bruker, 2005)'
_computing_structure_refinement 'SHELXL-97 (Sheldrick, 2008)'
_computing_structure_solution 'SHELXS-97 (Sheldrick, 2008)'
_diffrn_ambient_temperature 100(2)
_diffrn_measured_fraction_theta_full 0.997
_diffrn_measured_fraction_theta_max 0.997
_diffrn_measurement_device_type 'Bruker D8 diffractometer with APEX detector'
_diffrn_measurement_method '\w scans with a narrow frame width'
_diffrn_radiation_monochromator graphite
_diffrn_radiation_source 'fine-focus sealed tube'
_diffrn_radiation_type MoK\a
_diffrn_radiation_wavelength 0.71073
_diffrn_reflns_av_R_equivalents 0.0216
_diffrn_reflns_av_sigmaI/netI 0.0233
_diffrn_reflns_limit_h_max 10
_diffrn_reflns_limit_h_min -9
_diffrn_reflns_limit_k_max 19
_diffrn_reflns_limit_k_min -19
_diffrn_reflns_limit_l_max 30
_diffrn_reflns_limit_l_min -27
_diffrn_reflns_number 19464
_diffrn_reflns_theta_full 28.28
_diffrn_reflns_theta_max 28.28
_diffrn_reflns_theta_min 1.68
_exptl_absorpt_coefficient_mu 5.430
_exptl_absorpt_correction_T_max 0.6128
_exptl_absorpt_correction_T_min 0.2523
_exptl_absorpt_correction_type gaussian
_exptl_absorpt_process_details 'SADABS V2008-1 (Sheldrick, 2008)'
_exptl_crystal_colour orange
_exptl_crystal_density_diffrn 1.743
_exptl_crystal_density_method 'not measured'
_exptl_crystal_description prism
_exptl_crystal_F_000 1304
_exptl_crystal_size_max 0.35
_exptl_crystal_size_mid 0.25
_exptl_crystal_size_min 0.10
_refine_diff_density_max 0.788
_refine_diff_density_min -0.396
_refine_diff_density_rms 0.069
_refine_ls_abs_structure_details 'Flack H D (1983), Acta Cryst. A39, 876-881'
_refine_ls_abs_structure_Flack -0.013(4)
_refine_ls_extinction_method none
_refine_ls_goodness_of_fit_ref 1.028
_refine_ls_hydrogen_treatment constr
_refine_ls_matrix_type full
_refine_ls_number_parameters 352
_refine_ls_number_reflns 6247
_refine_ls_number_restraints 0
_refine_ls_restrained_S_all 1.028
_refine_ls_R_factor_all 0.0154
_refine_ls_R_factor_gt 0.0146
_refine_ls_shift/su_max 0.002
_refine_ls_shift/su_mean 0.000
_refine_ls_structure_factor_coef Fsqd
_refine_ls_weighting_details 'calc w=1/[\s^2^(Fo^2^)+(0.0152P)^2^+0.7854P] where P=(Fo^2^+2Fc^2^)/3'
_refine_ls_weighting_scheme calc
_refine_ls_wR_factor_gt 0.0332
_refine_ls_wR_factor_ref 0.0334
_reflns_number_gt 6105
_reflns_number_total 6247
_reflns_threshold_expression >2sigma(I)
_cod_data_source_file d0ob02049d2.cif
_cod_data_source_block cw0021f
_cod_depositor_comments 'Adding full bibliography for 7157757--7157758.cif.'
_cod_original_sg_symbol_H-M P212121
_cod_database_code 7157758

loop_
_symmetry_equiv_pos_as_xyz
'x, y, z'
'-x+1/2, -y, z+1/2'
'x+1/2, -y+1/2, -z'
'-x, y+1/2, -z+1/2'

loop_
_atom_site_aniso_label
_atom_site_aniso_U_11
_atom_site_aniso_U_22
_atom_site_aniso_U_33
_atom_site_aniso_U_23
_atom_site_aniso_U_13
_atom_site_aniso_U_12
Ir1 0.0115(1) 0.0109(1) 0.0089(1) 0.0008(1) -0.0004(1) 0.0014(1)
Cl1 0.0148(2) 0.0163(3) 0.0136(3) 0.0001(2) 0.0028(2) 0.0010(2)
O1 0.0187(8) 0.0171(8) 0.0131(9) -0.0002(7) -0.0037(7) 0.0038(7)
N1 0.0111(8) 0.0147(10) 0.0094(9) 0.0005(7) 0.0016(7) 0.0004(7)
C1 0.0121(10) 0.0158(11) 0.0103(11) 0.0019(9) 0.0018(9) -0.0007(9)
C2 0.0142(11) 0.0155(11) 0.0147(12) -0.0012(9) -0.0019(9) -0.0001(9)
C3 0.0130(10) 0.0155(10) 0.0079(10) -0.0005(9) -0.0014(9) 0.0011(8)
C4 0.0124(10) 0.0134(11) 0.0131(12) -0.0007(9) -0.0020(9) -0.0002(9)
C5 0.0158(10) 0.0197(11) 0.0147(11) -0.0031(10) 0.0010(10) 0.0018(10)
C6 0.0186(12) 0.0167(11) 0.0204(13) -0.0050(10) -0.0018(10) 0.0023(9)
C7 0.0205(11) 0.0155(12) 0.0235(13) 0.0031(10) -0.0018(10) -0.0005(10)
C8 0.0186(12) 0.0231(12) 0.0156(12) 0.0021(10) 0.0026(10) -0.0007(10)
C9 0.0158(11) 0.0174(11) 0.0120(12) -0.0012(9) 0.0007(9) 0.0023(9)
C10 0.0149(11) 0.0172(11) 0.0135(12) 0.0005(9) -0.0040(9) 0.0026(9)
C11 0.0194(10) 0.0166(10) 0.0151(11) 0.0002(11) -0.0007(11) 0.0001(9)
C12 0.0243(12) 0.0172(11) 0.0141(12) -0.0007(10) -0.0045(10) 0.0016(10)
C13 0.0226(13) 0.0295(14) 0.0131(12) 0.0073(11) 0.0001(10) 0.0019(11)
C14 0.0220(12) 0.0258(14) 0.0196(13) 0.0069(10) 0.0012(11) -0.0024(10)
C15 0.0205(12) 0.0191(12) 0.0167(13) 0.0025(9) -0.0041(10) -0.0026(9)
C16 0.0117(10) 0.0165(12) 0.0120(11) 0.0005(9) 0.0019(9) -0.0003(8)
C17 0.0117(9) 0.0134(11) 0.0125(10) 0.0006(8) 0.0028(8) 0.0019(8)
C18 0.0158(10) 0.0165(11) 0.0112(12) -0.0003(8) 0.0024(9) 0.0028(9)
C19 0.0182(11) 0.0146(10) 0.0176(12) -0.0017(11) 0.0041(11) 0.0019(8)
C20 0.0160(11) 0.0147(11) 0.0231(14) 0.0022(10) 0.0027(10) 0.0057(9)
C21 0.0144(11) 0.0201(12) 0.0150(12) 0.0033(10) -0.0003(9) 0.0022(9)
C22 0.0146(10) 0.0182(11) 0.0119(10) 0.0009(10) -0.0046(9) 0.0030(10)
C23 0.0166(12) 0.0183(11) 0.0160(12) 0.0048(9) -0.0031(9) 0.0020(8)
C24 0.0162(11) 0.0160(11) 0.0183(13) 0.0021(9) -0.0063(9) 0.0049(9)
C25 0.0137(10) 0.0186(11) 0.0139(12) 0.0007(9) -0.0040(9) 0.0018(9)
C26 0.0135(11) 0.0163(11) 0.0140(11) 0.0030(9) -0.0026(9) 0.0046(9)
C27 0.0165(10) 0.0189(11) 0.0245(13) 0.0031(10) -0.0042(9) -0.0028(10)
C28 0.0189(12) 0.0311(14) 0.0178(13) 0.0017(11) 0.0028(11) 0.0094(11)
C29 0.0257(13) 0.0169(12) 0.0274(16) -0.0041(10) -0.0100(12) 0.0052(10)
C30 0.0233(14) 0.0290(13) 0.0209(13) 0.0124(11) -0.0011(11) 0.0011(11)
C31 0.0280(13) 0.0251(13) 0.0132(12) -0.0010(10) -0.0045(11) 0.0074(11)

loop_
_atom_site_label
_atom_site_type_symbol
_atom_site_thermal_displace_type
_atom_site_fract_x
_atom_site_fract_y
_atom_site_fract_z
_atom_site_occupancy
_atom_site_U_iso_or_equiv
_atom_site_calc_flag
_atom_site_refinement_flags
Ir1 Ir Uani 0.54070(1) 0.05882(1) 0.11303(1) 1.000 0.0104(1) . .
Cl1 Cl Uani 0.82368(7) 0.08194(4) 0.07165(3) 1.000 0.0149(2) . .
O1 O Uani 0.8225(2) 0.01033(12) 0.26652(8) 1.000 0.0163(5) . .
N1 N Uani 0.6584(2) 0.07508(13) 0.19567(8) 1.000 0.0117(5) . .
C1 C Uani 0.7430(3) 0.00309(16) 0.21417(11) 1.000 0.0127(6) . .
C2 C Uani 0.7956(3) 0.10681(17) 0.28596(11) 1.000 0.0148(7) . .
C3 C Uani 0.6575(3) 0.14586(16) 0.24255(10) 1.000 0.0121(6) . .
C4 C Uani 0.6949(3) 0.24436(16) 0.22331(11) 1.000 0.0130(6) . .
C5 C Uani 0.6285(3) 0.31783(17) 0.25713(11) 1.000 0.0167(6) . .
C6 C Uani 0.6623(3) 0.40923(17) 0.24162(12) 1.000 0.0186(7) . .
C7 C Uani 0.7643(3) 0.42933(18) 0.19275(12) 1.000 0.0198(7) . .
C8 C Uani 0.8309(3) 0.35628(17) 0.15963(12) 1.000 0.0191(7) . .
C9 C Uani 0.7949(3) 0.26407(17) 0.17418(11) 1.000 0.0151(7) . .
C10 C Uani 0.7468(3) 0.10728(16) 0.35001(11) 1.000 0.0152(7) . .
C11 C Uani 0.8018(3) 0.17983(16) 0.38611(12) 1.000 0.0170(6) . .
C12 C Uani 0.7557(3) 0.18139(18) 0.44498(11) 1.000 0.0185(7) . .
C13 C Uani 0.6567(3) 0.10919(19) 0.46876(12) 1.000 0.0217(8) . .
C14 C Uani 0.6020(4) 0.03733(18) 0.43311(12) 1.000 0.0225(8) . .
C15 C Uani 0.6445(3) 0.03598(17) 0.37379(11) 1.000 0.0188(7) . .
C16 C Uani 0.7351(3) -0.08270(16) 0.18107(11) 1.000 0.0134(6) . .
C17 C Uani 0.6299(3) -0.07393(15) 0.13067(10) 1.000 0.0125(6) . .
C18 C Uani 0.6040(3) -0.15581(16) 0.09815(10) 1.000 0.0145(6) . .
C19 C Uani 0.6772(3) -0.24024(16) 0.11574(13) 1.000 0.0168(6) . .
C20 C Uani 0.7799(3) -0.24570(17) 0.16587(12) 1.000 0.0179(7) . .
C21 C Uani 0.8120(3) -0.16585(17) 0.19865(11) 1.000 0.0165(7) . .
C22 C Uani 0.3748(3) 0.05277(18) 0.03739(10) 1.000 0.0149(6) . .
C23 C Uani 0.4200(3) 0.15094(17) 0.04538(11) 1.000 0.0170(7) . .
C24 C Uani 0.3590(3) 0.18102(17) 0.10062(11) 1.000 0.0168(7) . .
C25 C Uani 0.2764(3) 0.10183(17) 0.12898(11) 1.000 0.0154(6) . .
C26 C Uani 0.2791(3) 0.02467(17) 0.08874(11) 1.000 0.0146(6) . .
C27 C Uani 0.1890(3) -0.06629(18) 0.09826(11) 1.000 0.0200(7) . .
C28 C Uani 0.1805(3) 0.1072(2) 0.18614(12) 1.000 0.0226(8) . .
C29 C Uani 0.3643(4) 0.27878(17) 0.12444(13) 1.000 0.0233(8) . .
C30 C Uani 0.5162(4) 0.20870(19) 0.00147(12) 1.000 0.0244(8) . .
C31 C Uani 0.3977(4) -0.00200(19) -0.01818(12) 1.000 0.0221(7) . .
H2 H Uiso 0.90560 0.14250 0.28080 1.000 0.020(8) calc R
H3 H Uiso 0.54220 0.14460 0.26240 1.000 0.014(6) calc R
H5 H Uiso 0.56010 0.30470 0.29080 1.000 0.013(6) calc R
H6 H Uiso 0.61570 0.45870 0.26440 1.000 0.013(7) calc R
H7 H Uiso 0.78800 0.49220 0.18220 1.000 0.011(7) calc R
H8 H Uiso 0.90200 0.36950 0.12660 1.000 0.020(8) calc R
H9 H Uiso 0.83860 0.21470 0.15060 1.000 0.017(7) calc R
H11 H Uiso 0.87110 0.22850 0.37040 1.000 0.020(8) calc R
H12 H Uiso 0.79160 0.23180 0.46920 1.000 0.015(7) calc R
H13 H Uiso 0.62720 0.10960 0.50930 1.000 0.025(9) calc R
H14 H Uiso 0.53460 -0.01180 0.44930 1.000 0.025(10) calc R
H15 H Uiso 0.60420 -0.01320 0.34940 1.000 0.021(8) calc R
H18 H Uiso 0.53550 -0.15380 0.06350 1.000 0.018(7) calc R
H19 H Uiso 0.65660 -0.29490 0.09320 1.000 0.011(7) calc R
H20 H Uiso 0.82790 -0.30380 0.17760 1.000 0.019(8) calc R
H21 H Uiso 0.88470 -0.16800 0.23230 1.000 0.015(7) calc R
H27A H Uiso 0.19960 -0.08450 0.13960 1.000 0.019(10) calc R
H27B H Uiso 0.24190 -0.11430 0.07340 1.000 0.019(11) calc R
H27C H Uiso 0.06660 -0.05980 0.08800 1.000 0.013(10) calc R
H28A H Uiso 0.14480 0.04440 0.19810 1.000 0.020(11) calc R
H28B H Uiso 0.07810 0.14680 0.18130 1.000 0.028(9) calc R
H28C H Uiso 0.25600 0.13410 0.21630 1.000 0.025(8) calc R
H29A H Uiso 0.46420 0.31180 0.10800 1.000 0.026(8) calc R
H29B H Uiso 0.37430 0.27670 0.16740 1.000 0.026(9) calc R
H29C H Uiso 0.25800 0.31160 0.11350 1.000 0.021(8) calc R
H30A H Uiso 0.43480 0.23400 -0.02740 1.000 0.023(8) calc R
H30B H Uiso 0.60200 0.16980 -0.01860 1.000 0.019(10) calc R
H30C H Uiso 0.57480 0.26020 0.02170 1.000 0.023(10) calc R
H31A H Uiso 0.38880 -0.06880 -0.00950 1.000 0.016(7) calc R
H31B H Uiso 0.51160 0.01140 -0.03500 1.000 0.021(10) calc R
H31C H Uiso 0.30760 0.01560 -0.04640 1.000 0.018(10) calc R

loop_
_atom_type_symbol
_atom_type_description
_atom_type_scat_dispersion_real
_atom_type_scat_dispersion_imag
_atom_type_scat_source
C C 0.0033 0.0016 'International Tables Vol C Tables 4.2.6.8 and 6.1.1.4'
H H 0.0000 0.0000 'International Tables Vol C Tables 4.2.6.8 and 6.1.1.4'
Cl Cl 0.1484 0.1585 'International Tables Vol C Tables 4.2.6.8 and 6.1.1.4'
Ir Ir -1.4442 7.9887 'International Tables Vol C Tables 4.2.6.8 and 6.1.1.4'
N N 0.0061 0.0033 'International Tables Vol C Tables 4.2.6.8 and 6.1.1.4'
O O 0.0106 0.0060 'International Tables Vol C Tables 4.2.6.8 and 6.1.1.4'

loop_
_geom_angle_atom_site_label_1
_geom_angle_atom_site_label_2
_geom_angle_atom_site_label_3
_geom_angle
_geom_angle_site_symmetry_1
_geom_angle_site_symmetry_2
_geom_angle_site_symmetry_3
_geom_angle_publ_flag
Cl1 Ir1 N1 86.58(5) . . . yes
Cl1 Ir1 C17 84.18(7) . . . yes
Cl1 Ir1 C22 103.65(6) . . . yes
Cl1 Ir1 C23 91.70(6) . . . yes
Cl1 Ir1 C24 114.20(6) . . . yes
Cl1 Ir1 C25 152.29(7) . . . yes
Cl1 Ir1 C26 141.80(7) . . . yes
N1 Ir1 C17 77.48(8) . . . yes
N1 Ir1 C22 168.42(8) . . . yes
N1 Ir1 C23 137.08(8) . . . yes
N1 Ir1 C24 107.16(8) . . . yes
N1 Ir1 C25 103.16(8) . . . yes
N1 Ir1 C26 131.43(8) . . . yes
C17 Ir1 C22 108.57(9) . . . yes
C17 Ir1 C23 145.02(9) . . . yes
C17 Ir1 C24 160.99(9) . . . yes
C17 Ir1 C25 123.06(9) . . . yes
C17 Ir1 C26 98.90(9) . . . yes
C22 Ir1 C23 38.90(9) . . . yes
C22 Ir1 C24 63.91(9) . . . yes
C22 Ir1 C25 65.26(9) . . . yes
C22 Ir1 C26 39.11(9) . . . yes
C23 Ir1 C24 36.54(9) . . . yes
C23 Ir1 C25 63.40(9) . . . yes
C23 Ir1 C26 64.18(9) . . . yes
C24 Ir1 C25 38.23(9) . . . yes
C24 Ir1 C26 63.90(9) . . . yes
C25 Ir1 C26 38.81(9) . . . yes
C1 O1 C2 105.96(18) . . . yes
Ir1 N1 C1 114.98(16) . . . yes
Ir1 N1 C3 136.25(14) . . . yes
C1 N1 C3 108.46(19) . . . yes
O1 C1 N1 117.3(2) . . . yes
O1 C1 C16 123.2(2) . . . yes
N1 C1 C16 119.3(2) . . . yes
O1 C2 C3 104.17(18) . . . yes
O1 C2 C10 109.37(19) . . . yes
C3 C2 C10 116.08(19) . . . no
N1 C3 C2 102.02(18) . . . yes
N1 C3 C4 115.75(19) . . . yes
C2 C3 C4 112.88(19) . . . no
C3 C4 C5 118.3(2) . . . no
C3 C4 C9 122.1(2) . . . no
C5 C4 C9 119.6(2) . . . no
C4 C5 C6 120.2(2) . . . no
C5 C6 C7 120.5(2) . . . no
C6 C7 C8 119.2(2) . . . no
C7 C8 C9 120.9(2) . . . no
C4 C9 C8 119.8(2) . . . no
C2 C10 C11 119.9(2) . . . no
C2 C10 C15 120.8(2) . . . no
C11 C10 C15 119.3(2) . . . no
C10 C11 C12 120.2(2) . . . no
C11 C12 C13 120.2(2) . . . no
C12 C13 C14 119.6(2) . . . no
C13 C14 C15 120.6(2) . . . no
C10 C15 C14 119.9(2) . . . no
C1 C16 C17 111.9(2) . . . no
C1 C16 C21 124.2(2) . . . no
C17 C16 C21 123.8(2) . . . no
Ir1 C17 C16 115.66(16) . . . yes
Ir1 C17 C18 128.43(17) . . . yes
C16 C17 C18 115.9(2) . . . no
C17 C18 C19 121.1(2) . . . no
C18 C19 C20 121.0(2) . . . no
C19 C20 C21 119.7(2) . . . no
C16 C21 C20 118.4(2) . . . no
Ir1 C22 C23 73.65(14) . . . yes
Ir1 C22 C26 70.68(13) . . . yes
Ir1 C22 C31 128.76(18) . . . yes
C23 C22 C26 106.9(2) . . . no
C23 C22 C31 125.5(2) . . . no
C26 C22 C31 126.8(2) . . . no
Ir1 C23 C22 67.45(13) . . . yes
Ir1 C23 C24 72.93(14) . . . yes
Ir1 C23 C30 125.41(18) . . . yes
C22 C23 C24 109.0(2) . . . no
C22 C23 C30 124.7(2) . . . no
C24 C23 C30 126.4(2) . . . no
Ir1 C24 C23 70.53(14) . . . yes
Ir1 C24 C25 67.28(13) . . . yes
Ir1 C24 C29 131.25(18) . . . yes
C23 C24 C25 107.7(2) . . . no
C23 C24 C29 126.7(2) . . . no
C25 C24 C29 125.4(2) . . . no
Ir1 C25 C24 74.49(13) . . . yes
Ir1 C25 C26 70.15(13) . . . yes
Ir1 C25 C28 128.84(17) . . . yes
C24 C25 C26 108.2(2) . . . no
C24 C25 C28 124.2(2) . . . no
C26 C25 C28 126.9(2) . . . no
Ir1 C26 C22 70.21(13) . . . yes
Ir1 C26 C25 71.05(13) . . . yes
Ir1 C26 C27 126.83(17) . . . yes
C22 C26 C25 108.0(2) . . . no
C22 C26 C27 127.0(2) . . . no
C25 C26 C27 124.9(2) . . . no
O1 C2 H2 109.00 . . . no
C3 C2 H2 109.00 . . . no
C10 C2 H2 109.00 . . . no
N1 C3 H3 109.00 . . . no
C2 C3 H3 109.00 . . . no
C4 C3 H3 109.00 . . . no
C4 C5 H5 120.00 . . . no
C6 C5 H5 120.00 . . . no
C5 C6 H6 120.00 . . . no
C7 C6 H6 120.00 . . . no
C6 C7 H7 120.00 . . . no
C8 C7 H7 120.00 . . . no
C7 C8 H8 120.00 . . . no
C9 C8 H8 120.00 . . . no
C4 C9 H9 120.00 . . . no
C8 C9 H9 120.00 . . . no
C10 C11 H11 120.00 . . . no
C12 C11 H11 120.00 . . . no
C11 C12 H12 120.00 . . . no
C13 C12 H12 120.00 . . . no
C12 C13 H13 120.00 . . . no
C14 C13 H13 120.00 . . . no
C13 C14 H14 120.00 . . . no
C15 C14 H14 120.00 . . . no
C10 C15 H15 120.00 . . . no
C14 C15 H15 120.00 . . . no
C17 C18 H18 119.00 . . . no
C19 C18 H18 119.00 . . . no
C18 C19 H19 120.00 . . . no
C20 C19 H19 119.00 . . . no
C19 C20 H20 120.00 . . . no
C21 C20 H20 120.00 . . . no
C16 C21 H21 121.00 . . . no
C20 C21 H21 121.00 . . . no
C26 C27 H27A 109.00 . . . no
C26 C27 H27B 110.00 . . . no
C26 C27 H27C 109.00 . . . no
H27A C27 H27B 109.00 . . . no
H27A C27 H27C 110.00 . . . no
H27B C27 H27C 109.00 . . . no
C25 C28 H28A 109.00 . . . no
C25 C28 H28B 109.00 . . . no
C25 C28 H28C 109.00 . . . no
H28A C28 H28B 110.00 . . . no
H28A C28 H28C 110.00 . . . no
H28B C28 H28C 109.00 . . . no
C24 C29 H29A 110.00 . . . no
C24 C29 H29B 109.00 . . . no
C24 C29 H29C 109.00 . . . no
H29A C29 H29B 109.00 . . . no
H29A C29 H29C 109.00 . . . no
H29B C29 H29C 110.00 . . . no
C23 C30 H30A 109.00 . . . no
C23 C30 H30B 109.00 . . . no
C23 C30 H30C 109.00 . . . no
H30A C30 H30B 110.00 . . . no
H30A C30 H30C 109.00 . . . no
H30B C30 H30C 109.00 . . . no
C22 C31 H31A 109.00 . . . no
C22 C31 H31B 109.00 . . . no
C22 C31 H31C 109.00 . . . no
H31A C31 H31B 109.00 . . . no
H31A C31 H31C 109.00 . . . no
H31B C31 H31C 109.00 . . . no

loop_
_geom_bond_atom_site_label_1
_geom_bond_atom_site_label_2
_geom_bond_distance
_geom_bond_site_symmetry_1
_geom_bond_site_symmetry_2
_geom_bond_publ_flag
Ir1 Cl1 2.4056(6) . . yes
Ir1 N1 2.1011(18) . . yes
Ir1 C17 2.062(2) . . yes
Ir1 C22 2.148(2) . . yes
Ir1 C23 2.232(2) . . yes
Ir1 C24 2.263(2) . . yes
Ir1 C25 2.166(2) . . yes
Ir1 C26 2.154(2) . . yes
O1 C1 1.344(3) . . yes
O1 C2 1.466(3) . . yes
N1 C1 1.292(3) . . yes
N1 C3 1.471(3) . . yes
C1 C16 1.443(3) . . no
C2 C3 1.558(3) . . no
C2 C10 1.505(4) . . no
C3 C4 1.505(3) . . no
C4 C5 1.401(3) . . no
C4 C9 1.388(3) . . no
C5 C6 1.381(3) . . no
C6 C7 1.393(4) . . no
C7 C8 1.388(4) . . no
C8 C9 1.390(3) . . no
C10 C11 1.391(3) . . no
C10 C15 1.401(3) . . no
C11 C12 1.386(4) . . no
C12 C13 1.396(4) . . no
C13 C14 1.377(4) . . no
C14 C15 1.389(4) . . no
C16 C17 1.411(3) . . no
C16 C21 1.390(3) . . no
C17 C18 1.401(3) . . no
C18 C19 1.394(3) . . no
C19 C20 1.392(4) . . no
C20 C21 1.388(4) . . no
C22 C23 1.461(4) . . no
C22 C26 1.440(3) . . no
C22 C31 1.498(4) . . no
C23 C24 1.409(4) . . no
C23 C30 1.495(4) . . no
C24 C25 1.453(3) . . no
C24 C29 1.502(4) . . no
C25 C26 1.435(3) . . no
C25 C28 1.499(4) . . no
C26 C27 1.494(3) . . no
C2 H2 1.0000 . . no
C3 H3 1.0000 . . no
C5 H5 0.9500 . . no
C6 H6 0.9500 . . no
C7 H7 0.9500 . . no
C8 H8 0.9500 . . no
C9 H9 0.9500 . . no
C11 H11 0.9500 . . no
C12 H12 0.9500 . . no
C13 H13 0.9500 . . no
C14 H14 0.9500 . . no
C15 H15 0.9500 . . no
C18 H18 0.9500 . . no
C19 H19 0.9500 . . no
C20 H20 0.9500 . . no
C21 H21 0.9500 . . no
C27 H27A 0.9800 . . no
C27 H27B 0.9800 . . no
C27 H27C 0.9800 . . no
C28 H28A 0.9800 . . no
C28 H28B 0.9800 . . no
C28 H28C 0.9800 . . no
C29 H29A 0.9800 . . no
C29 H29B 0.9800 . . no
C29 H29C 0.9800 . . no
C30 H30A 0.9800 . . no
C30 H30B 0.9800 . . no
C30 H30C 0.9800 . . no
C31 H31A 0.9800 . . no
C31 H31B 0.9800 . . no
C31 H31C 0.9800 . . no

loop_
_geom_hbond_atom_site_label_D
_geom_hbond_atom_site_label_H
_geom_hbond_atom_site_label_A
_geom_hbond_distance_DH
_geom_hbond_distance_HA
_geom_hbond_distance_DA
_geom_hbond_angle_DHA
_geom_hbond_site_symmetry_A
_geom_hbond_publ_flag
C9 H9 Cl1 0.9500 2.6200 3.506(3) 156.00 . yes
C27 H27C Cl1 0.9800 2.7900 3.586(2) 139.00 1_455 yes

loop_
_geom_torsion_atom_site_label_1
_geom_torsion_atom_site_label_2
_geom_torsion_atom_site_label_3
_geom_torsion_atom_site_label_4
_geom_torsion
_geom_torsion_site_symmetry_1
_geom_torsion_site_symmetry_2
_geom_torsion_site_symmetry_3
_geom_torsion_site_symmetry_4
_geom_torsion_publ_flag
Cl1 Ir1 N1 C1 -77.33(15) . . . . no
Cl1 Ir1 N1 C3 109.99(19) . . . . no
C17 Ir1 N1 C1 7.46(16) . . . . no
C17 Ir1 N1 C3 -165.2(2) . . . . no
C23 Ir1 N1 C1 -166.14(16) . . . . no
C23 Ir1 N1 C3 21.2(2) . . . . no
C24 Ir1 N1 C1 168.38(16) . . . . no
C24 Ir1 N1 C3 -4.3(2) . . . . no
C25 Ir1 N1 C1 128.93(16) . . . . no
C25 Ir1 N1 C3 -43.8(2) . . . . no
C26 Ir1 N1 C1 98.35(18) . . . . no
C26 Ir1 N1 C3 -74.3(2) . . . . no
Cl1 Ir1 C17 C16 80.31(17) . . . . no
Cl1 Ir1 C17 C18 -97.5(2) . . . . no
N1 Ir1 C17 C16 -7.46(17) . . . . no
N1 Ir1 C17 C18 174.7(2) . . . . no
C22 Ir1 C17 C16 -177.21(17) . . . . no
C22 Ir1 C17 C18 5.0(2) . . . . no
C23 Ir1 C17 C16 164.94(16) . . . . no
C23 Ir1 C17 C18 -12.9(3) . . . . no
C25 Ir1 C17 C16 -105.15(19) . . . . no
C25 Ir1 C17 C18 77.0(2) . . . . no
C26 Ir1 C17 C16 -138.10(18) . . . . no
C26 Ir1 C17 C18 44.1(2) . . . . no
Cl1 Ir1 C22 C23 -75.38(13) . . . . no
Cl1 Ir1 C22 C26 169.49(12) . . . . no
Cl1 Ir1 C22 C31 47.4(2) . . . . no
C17 Ir1 C22 C23 -163.75(13) . . . . no
C17 Ir1 C22 C26 81.12(15) . . . . no
C17 Ir1 C22 C31 -41.0(2) . . . . no
C23 Ir1 C22 C26 -115.1(2) . . . . no
C23 Ir1 C22 C31 122.8(3) . . . . no
C24 Ir1 C22 C23 35.15(13) . . . . no
C24 Ir1 C22 C26 -79.98(15) . . . . no
C24 Ir1 C22 C31 157.9(3) . . . . no
C25 Ir1 C22 C23 77.64(14) . . . . no
C25 Ir1 C22 C26 -37.49(14) . . . . no
C25 Ir1 C22 C31 -159.6(3) . . . . no
C26 Ir1 C22 C23 115.1(2) . . . . no
C26 Ir1 C22 C31 -122.1(3) . . . . no
Cl1 Ir1 C23 C22 109.83(12) . . . . no
Cl1 Ir1 C23 C24 -130.45(13) . . . . no
Cl1 Ir1 C23 C30 -7.6(2) . . . . no
N1 Ir1 C23 C22 -163.37(12) . . . . no
N1 Ir1 C23 C24 -43.65(18) . . . . no
N1 Ir1 C23 C30 79.2(2) . . . . no
C17 Ir1 C23 C22 27.6(2) . . . . no
C17 Ir1 C23 C24 147.28(16) . . . . no
C17 Ir1 C23 C30 -89.9(2) . . . . no
C22 Ir1 C23 C24 119.72(19) . . . . no
C22 Ir1 C23 C30 -117.4(3) . . . . no
C24 Ir1 C23 C22 -119.72(19) . . . . no
C24 Ir1 C23 C30 122.9(3) . . . . no
C25 Ir1 C23 C22 -82.84(14) . . . . no
C25 Ir1 C23 C24 36.88(14) . . . . no
C25 Ir1 C23 C30 159.7(2) . . . . no
C26 Ir1 C23 C22 -39.38(13) . . . . no
C26 Ir1 C23 C24 80.34(15) . . . . no
C26 Ir1 C23 C30 -156.8(2) . . . . no
Cl1 Ir1 C24 C23 56.51(14) . . . . no
Cl1 Ir1 C24 C25 176.36(12) . . . . no
Cl1 Ir1 C24 C29 -65.7(2) . . . . no
N1 Ir1 C24 C23 150.53(13) . . . . no
N1 Ir1 C24 C25 -89.62(14) . . . . no
N1 Ir1 C24 C29 28.4(3) . . . . no
C22 Ir1 C24 C23 -37.39(14) . . . . no
C22 Ir1 C24 C25 82.46(15) . . . . no
C22 Ir1 C24 C29 -159.6(3) . . . . no
C23 Ir1 C24 C25 119.9(2) . . . . no
C23 Ir1 C24 C29 -122.2(3) . . . . no
C25 Ir1 C24 C23 -119.9(2) . . . . no
C25 Ir1 C24 C29 118.0(3) . . . . no
C26 Ir1 C24 C23 -81.16(15) . . . . no
C26 Ir1 C24 C25 38.69(14) . . . . no
C26 Ir1 C24 C29 156.7(3) . . . . no
Cl1 Ir1 C25 C24 -7.2(2) . . . . no
Cl1 Ir1 C25 C26 109.23(17) . . . . no
Cl1 Ir1 C25 C28 -128.9(2) . . . . no
N1 Ir1 C25 C24 101.11(14) . . . . no
N1 Ir1 C25 C26 -142.51(14) . . . . no
N1 Ir1 C25 C28 -20.6(2) . . . . no
C17 Ir1 C25 C24 -175.40(13) . . . . no
C17 Ir1 C25 C26 -59.02(17) . . . . no
C17 Ir1 C25 C28 62.9(2) . . . . no
C22 Ir1 C25 C24 -78.60(15) . . . . no
C22 Ir1 C25 C26 37.79(14) . . . . no
C22 Ir1 C25 C28 159.7(3) . . . . no
C23 Ir1 C25 C24 -35.28(14) . . . . no
C23 Ir1 C25 C26 81.11(15) . . . . no
C23 Ir1 C25 C28 -157.0(3) . . . . no
C24 Ir1 C25 C26 116.4(2) . . . . no
C24 Ir1 C25 C28 -121.8(3) . . . . no
C26 Ir1 C25 C24 -116.4(2) . . . . no
C26 Ir1 C25 C28 121.9(3) . . . . no
Cl1 Ir1 C26 C22 -16.66(19) . . . . no
Cl1 Ir1 C26 C25 -134.76(12) . . . . no
Cl1 Ir1 C26 C27 105.3(2) . . . . no
N1 Ir1 C26 C22 170.32(13) . . . . no
N1 Ir1 C26 C25 52.22(18) . . . . no
N1 Ir1 C26 C27 -67.8(2) . . . . no
C17 Ir1 C26 C22 -108.56(15) . . . . no
C17 Ir1 C26 C25 133.34(14) . . . . no
C17 Ir1 C26 C27 13.4(2) . . . . no
C22 Ir1 C26 C25 -118.1(2) . . . . no
C22 Ir1 C26 C27 121.9(3) . . . . no
C23 Ir1 C26 C22 39.17(14) . . . . no
C23 Ir1 C26 C25 -78.93(15) . . . . no
C23 Ir1 C26 C27 161.1(2) . . . . no
C24 Ir1 C26 C22 79.98(15) . . . . no
C24 Ir1 C26 C25 -38.12(14) . . . . no
C24 Ir1 C26 C27 -158.1(2) . . . . no
C25 Ir1 C26 C22 118.1(2) . . . . no
C25 Ir1 C26 C27 -120.0(3) . . . . no
C2 O1 C1 N1 -3.8(3) . . . . no
C2 O1 C1 C16 -178.0(2) . . . . no
C1 O1 C2 C3 11.2(2) . . . . no
C1 O1 C2 C10 135.94(19) . . . . no
Ir1 N1 C1 O1 179.21(15) . . . . no
Ir1 N1 C1 C16 -6.4(3) . . . . no
C3 N1 C1 O1 -6.1(3) . . . . no
C3 N1 C1 C16 168.3(2) . . . . no
Ir1 N1 C3 C2 -174.59(15) . . . . no
Ir1 N1 C3 C4 -51.6(3) . . . . no
C1 N1 C3 C2 12.4(2) . . . . no
C1 N1 C3 C4 135.4(2) . . . . no
O1 C1 C16 C17 174.1(2) . . . . no
O1 C1 C16 C21 -1.8(4) . . . . no
N1 C1 C16 C17 0.0(3) . . . . no
N1 C1 C16 C21 -175.9(2) . . . . no
O1 C2 C3 N1 -14.1(2) . . . . no
O1 C2 C3 C4 -138.95(19) . . . . no
C10 C2 C3 N1 -134.4(2) . . . . no
C10 C2 C3 C4 100.8(2) . . . . no
O1 C2 C10 C11 145.4(2) . . . . no
O1 C2 C10 C15 -35.4(3) . . . . no
C3 C2 C10 C11 -97.1(3) . . . . no
C3 C2 C10 C15 82.1(3) . . . . no
N1 C3 C4 C5 153.7(2) . . . . no
N1 C3 C4 C9 -27.5(3) . . . . no
C2 C3 C4 C5 -89.2(3) . . . . no
C2 C3 C4 C9 89.6(3) . . . . no
C3 C4 C5 C6 178.9(2) . . . . no
C9 C4 C5 C6 0.1(4) . . . . no
C3 C4 C9 C8 -177.6(2) . . . . no
C5 C4 C9 C8 1.2(4) . . . . no
C4 C5 C6 C7 -0.8(4) . . . . no
C5 C6 C7 C8 0.3(4) . . . . no
C6 C7 C8 C9 1.0(4) . . . . no
C7 C8 C9 C4 -1.7(4) . . . . no
C2 C10 C11 C12 179.2(2) . . . . no
C15 C10 C11 C12 0.0(3) . . . . no
C2 C10 C15 C14 179.5(2) . . . . no
C11 C10 C15 C14 -1.3(4) . . . . no
C10 C11 C12 C13 1.3(4) . . . . no
C11 C12 C13 C14 -1.4(4) . . . . no
C12 C13 C14 C15 0.1(4) . . . . no
C13 C14 C15 C10 1.3(4) . . . . no
C1 C16 C17 Ir1 6.5(3) . . . . no
C1 C16 C17 C18 -175.4(2) . . . . no
C21 C16 C17 Ir1 -177.55(19) . . . . no
C21 C16 C17 C18 0.6(4) . . . . no
C1 C16 C21 C20 173.5(2) . . . . no
C17 C16 C21 C20 -1.9(4) . . . . no
Ir1 C17 C18 C19 178.59(18) . . . . no
C16 C17 C18 C19 0.8(3) . . . . no
C17 C18 C19 C20 -0.7(4) . . . . no
C18 C19 C20 C21 -0.8(4) . . . . no
C19 C20 C21 C16 2.0(4) . . . . no
Ir1 C22 C23 C24 -61.39(17) . . . . no
Ir1 C22 C23 C30 118.4(2) . . . . no
C26 C22 C23 Ir1 63.26(16) . . . . no
C26 C22 C23 C24 1.9(3) . . . . no
C26 C22 C23 C30 -178.3(2) . . . . no
C31 C22 C23 Ir1 -126.3(3) . . . . no
C31 C22 C23 C24 172.3(2) . . . . no
C31 C22 C23 C30 -7.9(4) . . . . no
Ir1 C22 C26 C25 61.32(16) . . . . no
Ir1 C22 C26 C27 -121.8(2) . . . . no
C23 C22 C26 Ir1 -65.25(16) . . . . no
C23 C22 C26 C25 -3.9(3) . . . . no
C23 C22 C26 C27 173.0(2) . . . . no
C31 C22 C26 Ir1 124.5(3) . . . . no
C31 C22 C26 C25 -174.2(2) . . . . no
C31 C22 C26 C27 2.7(4) . . . . no
Ir1 C23 C24 C25 -57.12(16) . . . . no
Ir1 C23 C24 C29 127.5(3) . . . . no
C22 C23 C24 Ir1 58.01(16) . . . . no
C22 C23 C24 C25 0.9(3) . . . . no
C22 C23 C24 C29 -174.5(2) . . . . no
C30 C23 C24 Ir1 -121.8(3) . . . . no
C30 C23 C24 C25 -178.9(2) . . . . no
C30 C23 C24 C29 5.7(4) . . . . no
Ir1 C24 C25 C26 -62.48(16) . . . . no
Ir1 C24 C25 C28 126.8(2) . . . . no
C23 C24 C25 Ir1 59.13(17) . . . . no
C23 C24 C25 C26 -3.4(3) . . . . no
C23 C24 C25 C28 -174.1(2) . . . . no
C29 C24 C25 Ir1 -125.4(2) . . . . no
C29 C24 C25 C26 172.1(2) . . . . no
C29 C24 C25 C28 1.4(4) . . . . no
Ir1 C25 C26 C22 -60.79(16) . . . . no
Ir1 C25 C26 C27 122.2(2) . . . . no
C24 C25 C26 Ir1 65.31(16) . . . . no
C24 C25 C26 C22 4.5(3) . . . . no
C24 C25 C26 C27 -172.5(2) . . . . no
C28 C25 C26 Ir1 -124.2(2) . . . . no
C28 C25 C26 C22 175.0(2) . . . . no
C28 C25 C26 C27 -2.0(4) . . . . no
